data_4071286
loop_
_publ_author_name
'Filipuzzi, Serena'
'M\"annel, Elisabeth'
'Pregosin, Paul S.'
'Albinati, Alberto'
'Rizzato, Silvia'
'Veiros, Luis F.'

_publ_section_title
;
 Multinuclear NMR, X-ray, and DFT Studies on RhCl(diene)(phosphoramidite)
 Complexes
;
_journal_issue 18
_journal_name_full Organometallics
_journal_page_first 4580
_journal_paper_doi 10.1021/om800082c
_journal_volume 27
_journal_year 2008
_chemical_formula_sum 'C45 H44 Cl3 N O2 P Rh'
_chemical_formula_weight 871.04
_chemical_name_common '[RhCl(1,5-COD)(phosphoramidite)]'
_space_group_IT_number 4
_symmetry_cell_setting monoclinic
_symmetry_space_group_name_Hall 'P 2yb'
_symmetry_space_group_name_H-M 'P 1 21 1'
_atom_sites_solution_hydrogens geom
_atom_sites_solution_primary direct
_atom_sites_solution_secondary difmap
_audit_creation_method SHELXL-97
_cell_angle_alpha 90.00
_cell_angle_beta 103.231(4)
_cell_angle_gamma 90.00
_cell_formula_units_Z 2
_cell_length_a 11.2340(17)
_cell_length_b 11.493(3)
_cell_length_c 15.8389(13)
_cell_measurement_reflns_used 954
_cell_measurement_temperature 123(2)
_cell_measurement_theta_max 25.79
_cell_measurement_theta_min 2.52
_cell_volume 1990.7(6)
_computing_cell_refinement 'SAINTPLUS  (Bruker AXS, 1999)'
_computing_data_collection 'SMART      (Bruker AXS, 2001)'
_computing_data_reduction 'SAINTPLUS  (Bruker AXS, 1999)'
_computing_molecular_graphics 'ORTEP for Windows v1.074 (L.J. Farrugia 1997)'
_computing_publication_material 'WinGX v1.64.05(L.J. Farrugia,J. Appl. Cryst.,1999,32, 837)'
_computing_structure_refinement 'SHELXL-97 (Sheldrick, 1997)'
_computing_structure_solution 'SHELXS-97 (Sheldrick, 1990)'
_diffrn_ambient_temperature 120(2)
_diffrn_measured_fraction_theta_full 0.999
_diffrn_measured_fraction_theta_max 0.999
_diffrn_measurement_device_type 'Bruker APEX CCD'
_diffrn_measurement_method 'phi and omega scans'
_diffrn_radiation_monochromator graphite
_diffrn_radiation_source 'fine-focus sealed tube'
_diffrn_radiation_type MoK\a
_diffrn_radiation_wavelength 0.71073
_diffrn_reflns_av_R_equivalents 0.0317
_diffrn_reflns_av_sigmaI/netI 0.0416
_diffrn_reflns_limit_h_max 13
_diffrn_reflns_limit_h_min -13
_diffrn_reflns_limit_k_max 14
_diffrn_reflns_limit_k_min -14
_diffrn_reflns_limit_l_max 19
_diffrn_reflns_limit_l_min -19
_diffrn_reflns_number 18258
_diffrn_reflns_theta_full 26.03
_diffrn_reflns_theta_max 26.03
_diffrn_reflns_theta_min 1.86
_exptl_absorpt_coefficient_mu 0.710
_exptl_absorpt_correction_T_max 1.0000
_exptl_absorpt_correction_T_min 0.8161
_exptl_absorpt_correction_type empirical
_exptl_absorpt_process_details 'Sadabs 2.01 (Bruker AXS, 1999)'
_exptl_crystal_colour yellow
_exptl_crystal_density_diffrn 1.453
_exptl_crystal_density_method 'not measured'
_exptl_crystal_description prismatic
_exptl_crystal_F_000 896
_exptl_crystal_size_max 0.4
_exptl_crystal_size_mid 0.4
_exptl_crystal_size_min 0.2
_refine_diff_density_max 1.337
_refine_diff_density_min -0.880
_refine_diff_density_rms 0.085
_refine_ls_abs_structure_details 'Flack H D (1983), Acta Cryst. A39, 876-881'
_refine_ls_abs_structure_Flack -0.04(2)
_refine_ls_extinction_method none
_refine_ls_goodness_of_fit_ref 1.046
_refine_ls_hydrogen_treatment riding
_refine_ls_matrix_type full
_refine_ls_number_parameters 478
_refine_ls_number_reflns 7806
_refine_ls_number_restraints 1
_refine_ls_restrained_S_all 1.046
_refine_ls_R_factor_all 0.0402
_refine_ls_R_factor_gt 0.0355
_refine_ls_shift/su_max 0.010
_refine_ls_shift/su_mean 0.002
_refine_ls_structure_factor_coef Fsqd
_refine_ls_weighting_details 'calc w=1/[\s^2^(Fo^2^)+(0.0513P)^2^+1.5345P] where P=(Fo^2^+2Fc^2^)/3'
_refine_ls_weighting_scheme calc
_refine_ls_wR_factor_gt 0.0875
_refine_ls_wR_factor_ref 0.0905
_reflns_number_gt 7322
_reflns_number_total 7806
_reflns_threshold_expression >2sigma(I)
_cod_data_source_file om800082c_si_002.cif
_cod_data_source_block preg102
_cod_depositor_comments
;
The following automatic conversions were performed:

'_symmetry_cell_setting' value 'Monoclinic' changed to 'monoclinic'
according to /home/saulius/struct/CIF-dictionaries/cif_core.dic
dictionary named 'cif_core.dic' version 2.4.1 from 2010-06-29.

Automatic conversion script
Id: cif_fix_values 1715 2011-07-08 13:25:40Z adriana 
;
_cod_original_sg_symbol_H-M P21
_cod_database_code 4071286
_compound_number 4

loop_
_symmetry_equiv_pos_as_xyz
'x, y, z'
'-x, y+1/2, -z'

loop_
_atom_site_label
_atom_site_type_symbol
_atom_site_fract_x
_atom_site_fract_y
_atom_site_fract_z
_atom_site_U_iso_or_equiv
_atom_site_adp_type
_atom_site_occupancy
_atom_site_symmetry_multiplicity
_atom_site_calc_flag
_atom_site_refinement_flags
Rh Rh 0.70880(2) 0.20267(2) 0.784703(16) 0.01489(8) Uani 1 1 d .
Cl Cl 0.56912(9) 0.32966(9) 0.83164(7) 0.0246(2) Uani 1 1 d .
P P 0.78893(8) 0.36064(8) 0.73758(6) 0.01229(18) Uani 1 1 d .
O1 O 0.8843(2) 0.3281(2) 0.67708(15) 0.0139(5) Uani 1 1 d .
O2 O 0.6869(2) 0.4360(2) 0.66981(16) 0.0133(5) Uani 1 1 d .
C1 C 0.8114(3) 0.4191(3) 0.5387(2) 0.0145(7) Uani 1 1 d .
C2 C 0.9037(3) 0.4023(3) 0.6114(2) 0.0131(7) Uani 1 1 d .
C3 C 1.0214(3) 0.4491(3) 0.6204(2) 0.0172(7) Uani 1 1 d .
H3 H 1.0837 0.4328 0.6707 0.021 Uiso 1 1 calc R
C4 C 1.0455(3) 0.5181(3) 0.5562(2) 0.0193(8) Uani 1 1 d .
H4 H 1.1259 0.5473 0.5608 0.023 Uiso 1 1 calc R
C5 C 0.9724(4) 0.6242(3) 0.4177(3) 0.0217(8) Uani 1 1 d .
H5 H 1.0520 0.6553 0.4222 0.026 Uiso 1 1 calc R
C6 C 0.8812(4) 0.6548(4) 0.3491(3) 0.0246(9) Uani 1 1 d .
H6 H 0.8972 0.7063 0.3061 0.030 Uiso 1 1 calc R
C7 C 0.7632(4) 0.6102(3) 0.3420(3) 0.0226(8) Uani 1 1 d .
H7 H 0.6992 0.6331 0.2947 0.027 Uiso 1 1 calc R
C8 C 0.7389(3) 0.5340(3) 0.4024(2) 0.0183(8) Uani 1 1 d .
H8 H 0.6584 0.5045 0.3963 0.022 Uiso 1 1 calc R
C9 C 0.8327(3) 0.4986(3) 0.4740(2) 0.0152(7) Uani 1 1 d .
C10 C 0.9519(3) 0.5467(3) 0.4827(2) 0.0175(7) Uani 1 1 d .
C1' C 0.6918(3) 0.3605(3) 0.5311(2) 0.0142(7) Uani 1 1 d .
C2' C 0.6301(3) 0.3718(3) 0.5962(2) 0.0132(7) Uani 1 1 d .
C3' C 0.5141(3) 0.3237(3) 0.5941(2) 0.0179(7) Uani 1 1 d .
H3' H 0.4742 0.3368 0.6400 0.022 Uiso 1 1 calc R
C4' C 0.4609(3) 0.2577(3) 0.5239(3) 0.0205(8) Uani 1 1 d .
H4' H 0.3815 0.2265 0.5199 0.025 Uiso 1 1 calc R
C5' C 0.4723(4) 0.1575(3) 0.3881(3) 0.0221(8) Uani 1 1 d .
H5' H 0.3945 0.1236 0.3857 0.027 Uiso 1 1 calc R
C6' C 0.5335(4) 0.1307(3) 0.3252(3) 0.0265(9) Uani 1 1 d .
H6' H 0.4986 0.0787 0.2796 0.032 Uiso 1 1 calc R
C7' C 0.6495(4) 0.1815(4) 0.3289(2) 0.0255(10) Uani 1 1 d .
H7' H 0.6924 0.1635 0.2854 0.031 Uiso 1 1 calc R
C8' C 0.6998(3) 0.2556(3) 0.3939(2) 0.0184(7) Uani 1 1 d .
H8' H 0.7780 0.2881 0.3953 0.022 Uiso 1 1 calc R
C9' C 0.6390(3) 0.2857(3) 0.4597(2) 0.0165(7) Uani 1 1 d .
C10' C 0.5227(3) 0.2349(3) 0.4568(2) 0.0177(8) Uani 1 1 d .
C1L C 0.6807(4) 0.0638(4) 0.8778(3) 0.0264(9) Uani 1 1 d .
H1L H 0.6621 0.1211 0.9160 0.032 Uiso 1 1 calc R
C2L C 0.5961(4) 0.0440(4) 0.8034(3) 0.0260(9) Uani 1 1 d .
H2L H 0.5257 0.0924 0.7919 0.031 Uiso 1 1 calc R
C3L C 0.7541(4) 0.0907(3) 0.6912(3) 0.0215(8) Uani 1 1 d .
H3L H 0.7520 0.1565 0.6546 0.026 Uiso 1 1 calc R
C4L C 0.8491(4) 0.0870(3) 0.7662(3) 0.0190(8) Uani 1 1 d .
H4L H 0.9041 0.1509 0.7769 0.023 Uiso 1 1 calc R
C5L C 0.8702(4) -0.0130(3) 0.8321(3) 0.0248(9) Uani 1 1 d .
H5L1 H 0.9589 -0.0195 0.8580 0.030 Uiso 1 1 calc R
H5L2 H 0.8434 -0.0867 0.8012 0.030 Uiso 1 1 calc R
C6L C 0.8023(4) 0.0024(4) 0.9052(3) 0.0293(10) Uani 1 1 d .
H6L1 H 0.7886 -0.0752 0.9283 0.035 Uiso 1 1 calc R
H6L2 H 0.8550 0.0472 0.9528 0.035 Uiso 1 1 calc R
C7L C 0.6040(4) -0.0486(4) 0.7370(3) 0.0314(10) Uani 1 1 d .
H7L1 H 0.5215 -0.0813 0.7135 0.038 Uiso 1 1 calc R
H7L2 H 0.6575 -0.1125 0.7655 0.038 Uiso 1 1 calc R
C8L C 0.6545(4) 0.0001(4) 0.6625(3) 0.0289(10) Uani 1 1 d .
H8L1 H 0.6877 -0.0648 0.6339 0.035 Uiso 1 1 calc R
H8L2 H 0.5865 0.0356 0.6192 0.035 Uiso 1 1 calc R
N N 0.8497(3) 0.4654(3) 0.80504(19) 0.0130(6) Uani 1 1 d .
C11 C 0.9354(3) 0.4345(3) 0.8892(2) 0.0172(7) Uani 1 1 d .
H11 H 0.9667 0.5107 0.9158 0.021 Uiso 1 1 calc R
C12 C 0.8714(4) 0.3785(4) 0.9541(2) 0.0226(8) Uani 1 1 d .
H121 H 0.8000 0.4253 0.9583 0.034 Uiso 1 1 calc R
H122 H 0.9281 0.3747 1.0112 0.034 Uiso 1 1 calc R
H123 H 0.8450 0.2998 0.9347 0.034 Uiso 1 1 calc R
C13 C 1.0488(3) 0.3684(3) 0.8783(2) 0.0182(7) Uani 1 1 d .
C14 C 1.1420(4) 0.4264(4) 0.8511(2) 0.0238(8) Uani 1 1 d .
H14 H 1.1315 0.5061 0.8354 0.029 Uiso 1 1 calc R
C15 C 1.2492(4) 0.3713(4) 0.8463(3) 0.0269(9) Uani 1 1 d .
H15 H 1.3115 0.4131 0.8277 0.032 Uiso 1 1 calc R
C16 C 1.2662(4) 0.2543(4) 0.8687(3) 0.0268(9) Uani 1 1 d .
H16 H 1.3403 0.2160 0.8662 0.032 Uiso 1 1 calc R
C17 C 1.1742(4) 0.1949(5) 0.8946(2) 0.0285(8) Uani 1 1 d .
H17 H 1.1845 0.1148 0.9092 0.034 Uiso 1 1 calc R
C18 C 1.0666(4) 0.2512(4) 0.8995(3) 0.0231(8) Uani 1 1 d .
H18 H 1.0041 0.2090 0.9177 0.028 Uiso 1 1 calc R
C21 C 0.8104(3) 0.5908(3) 0.7935(2) 0.0176(7) Uani 1 1 d .
H21 H 0.7402 0.5924 0.7417 0.021 Uiso 1 1 calc R
C22 C 0.7594(4) 0.6348(4) 0.8694(3) 0.0257(9) Uani 1 1 d .
H221 H 0.6977 0.5801 0.8804 0.039 Uiso 1 1 calc R
H222 H 0.7219 0.7114 0.8551 0.039 Uiso 1 1 calc R
H223 H 0.8260 0.6411 0.9214 0.039 Uiso 1 1 calc R
C23 C 0.9068(3) 0.6699(3) 0.7716(3) 0.0200(8) Uani 1 1 d .
C24 C 1.0056(3) 0.7133(4) 0.8340(3) 0.0262(8) Uani 1 1 d .
H24 H 1.0139 0.6921 0.8930 0.031 Uiso 1 1 calc R
C25 C 1.0913(4) 0.7864(4) 0.8119(4) 0.0403(12) Uani 1 1 d .
H25 H 1.1607 0.8106 0.8546 0.048 Uiso 1 1 calc R
C26 C 1.0753(5) 0.8241(4) 0.7269(4) 0.0456(14) Uani 1 1 d .
H26 H 1.1311 0.8783 0.7121 0.055 Uiso 1 1 calc R
C27 C 0.9784(6) 0.7831(4) 0.6635(4) 0.0451(13) Uani 1 1 d .
H27 H 0.9686 0.8076 0.6051 0.054 Uiso 1 1 calc R
C28 C 0.8947(4) 0.7052(5) 0.6860(2) 0.0299(8) Uani 1 1 d .
H28 H 0.8290 0.6762 0.6422 0.036 Uiso 1 1 calc R
C1S C 1.4814(5) 0.8377(6) 0.9542(4) 0.0655(18) Uani 1 1 d .
H1S1 H 1.4902 0.8444 1.0177 0.079 Uiso 1 1 calc R
H1S2 H 1.5618 0.8552 0.9416 0.079 Uiso 1 1 calc R
Cl1S Cl 1.4397(2) 0.6938(2) 0.92185(11) 0.0915(6) Uani 1 1 d .
Cl2S Cl 1.37568(14) 0.93965(17) 0.90257(14) 0.0745(5) Uani 1 1 d .

loop_
_atom_site_aniso_label
_atom_site_aniso_U_11
_atom_site_aniso_U_22
_atom_site_aniso_U_33
_atom_site_aniso_U_23
_atom_site_aniso_U_13
_atom_site_aniso_U_12
Rh 0.01478(12) 0.01101(12) 0.01984(13) 0.00334(13) 0.00597(9) 0.00104(13)
Cl 0.0212(5) 0.0263(5) 0.0302(5) 0.0035(4) 0.0142(4) 0.0057(4)
P 0.0131(4) 0.0096(4) 0.0145(4) 0.0009(4) 0.0038(4) 0.0012(4)
O1 0.0146(12) 0.0121(11) 0.0154(12) 0.0008(9) 0.0040(10) 0.0007(10)
O2 0.0155(13) 0.0095(12) 0.0145(12) -0.0004(10) 0.0024(10) 0.0000(10)
C1 0.0190(18) 0.0089(16) 0.0168(17) -0.0024(13) 0.0064(14) -0.0003(14)
C2 0.0157(17) 0.0104(16) 0.0151(17) -0.0026(13) 0.0075(14) 0.0012(13)
C3 0.0137(17) 0.0165(18) 0.0210(18) -0.0021(15) 0.0031(14) 0.0026(14)
C4 0.0153(18) 0.0190(19) 0.025(2) -0.0019(15) 0.0072(15) -0.0056(14)
C5 0.023(2) 0.0183(19) 0.027(2) -0.0016(15) 0.0117(17) -0.0058(15)
C6 0.033(2) 0.0203(18) 0.024(2) 0.0042(16) 0.0138(18) -0.0021(16)
C7 0.028(2) 0.0172(18) 0.0221(19) 0.0025(15) 0.0047(16) 0.0025(16)
C8 0.0205(19) 0.0156(18) 0.0194(18) -0.0012(14) 0.0058(15) -0.0058(15)
C9 0.0172(17) 0.0109(16) 0.0193(18) -0.0021(14) 0.0082(14) -0.0014(14)
C10 0.0205(18) 0.0117(17) 0.0227(19) -0.0028(14) 0.0098(15) -0.0030(14)
C1' 0.0149(17) 0.0114(16) 0.0148(17) 0.0034(13) 0.0005(13) 0.0001(14)
C2' 0.0147(17) 0.0088(15) 0.0134(16) 0.0008(13) -0.0022(13) -0.0002(13)
C3' 0.0158(17) 0.0168(17) 0.0217(19) 0.0033(15) 0.0053(14) -0.0010(14)
C4' 0.0132(17) 0.0186(18) 0.029(2) 0.0033(16) 0.0030(15) -0.0033(15)
C5' 0.019(2) 0.0170(17) 0.027(2) -0.0024(15) -0.0011(16) -0.0084(15)
C6' 0.031(2) 0.018(2) 0.026(2) -0.0053(16) -0.0021(17) -0.0071(17)
C7' 0.0258(19) 0.028(3) 0.0223(18) -0.0054(16) 0.0049(15) 0.0016(17)
C8' 0.0172(18) 0.0178(17) 0.0196(19) 0.0030(15) 0.0030(15) 0.0000(15)
C9' 0.0190(18) 0.0109(16) 0.0169(17) 0.0045(13) -0.0016(14) 0.0014(14)
C10' 0.0160(17) 0.0121(18) 0.0233(19) 0.0030(13) 0.0009(14) -0.0004(12)
C1L 0.038(2) 0.019(2) 0.026(2) 0.0134(16) 0.0156(18) 0.0002(17)
C2L 0.021(2) 0.0149(19) 0.042(3) 0.0145(18) 0.0064(18) -0.0058(16)
C3L 0.030(2) 0.0109(18) 0.023(2) -0.0015(15) 0.0064(17) 0.0046(16)
C4L 0.0196(19) 0.0088(17) 0.029(2) -0.0026(15) 0.0070(16) 0.0051(15)
C5L 0.025(2) 0.0132(19) 0.032(2) 0.0026(17) -0.0010(18) 0.0031(16)
C6L 0.037(2) 0.021(2) 0.026(2) 0.0077(17) -0.0010(19) -0.0050(18)
C7L 0.031(2) 0.019(2) 0.039(3) 0.0047(18) -0.0037(19) -0.0076(18)
C8L 0.033(2) 0.017(2) 0.032(2) -0.0019(18) -0.002(2) -0.0019(19)
N 0.0148(15) 0.0085(14) 0.0138(15) 0.0003(11) -0.0008(12) 0.0003(11)
C11 0.0183(18) 0.0164(18) 0.0163(18) 0.0004(14) 0.0027(15) 0.0027(15)
C12 0.024(2) 0.028(2) 0.0164(18) 0.0032(16) 0.0046(16) 0.0044(16)
C13 0.0160(18) 0.0196(18) 0.0164(17) -0.0027(14) -0.0014(14) 0.0043(15)
C14 0.022(2) 0.023(2) 0.025(2) 0.0003(16) 0.0036(16) 0.0006(16)
C15 0.0178(19) 0.038(2) 0.024(2) -0.0015(18) 0.0044(16) 0.0006(18)
C16 0.020(2) 0.034(2) 0.024(2) -0.0063(17) 0.0009(16) 0.0059(17)
C17 0.032(2) 0.024(2) 0.0267(18) -0.003(2) 0.0026(15) 0.011(2)
C18 0.0199(19) 0.0250(19) 0.024(2) 0.0015(16) 0.0035(16) 0.0007(16)
C21 0.0212(19) 0.0123(17) 0.0186(18) 0.0001(14) 0.0033(15) 0.0018(14)
C22 0.027(2) 0.021(2) 0.032(2) -0.0041(17) 0.0130(18) 0.0026(17)
C23 0.0184(18) 0.0085(18) 0.035(2) -0.0040(13) 0.0104(16) 0.0021(12)
C24 0.0240(17) 0.0098(18) 0.044(2) -0.007(2) 0.0058(15) 0.0002(19)
C25 0.028(2) 0.023(2) 0.073(4) -0.020(2) 0.018(2) -0.0069(19)
C26 0.047(3) 0.027(2) 0.077(4) -0.024(2) 0.043(3) -0.019(2)
C27 0.078(4) 0.020(2) 0.050(3) -0.005(2) 0.041(3) -0.005(2)
C28 0.041(2) 0.0236(18) 0.0299(18) -0.005(2) 0.0171(16) -0.004(3)
C1S 0.041(3) 0.091(5) 0.069(4) -0.004(4) 0.022(3) 0.002(3)
Cl1S 0.1176(15) 0.0973(14) 0.0634(9) 0.0128(12) 0.0290(10) 0.0518(15)
Cl2S 0.0409(8) 0.0752(11) 0.1095(14) 0.0295(10) 0.0217(8) -0.0108(8)

loop_
_atom_type_symbol
_atom_type_description
_atom_type_scat_dispersion_real
_atom_type_scat_dispersion_imag
_atom_type_scat_source
C C 0.0033 0.0016 'International Tables Vol C Tables 4.2.6.8 and 6.1.1.4'
H H 0.0000 0.0000 'International Tables Vol C Tables 4.2.6.8 and 6.1.1.4'
N N 0.0061 0.0033 'International Tables Vol C Tables 4.2.6.8 and 6.1.1.4'
O O 0.0106 0.0060 'International Tables Vol C Tables 4.2.6.8 and 6.1.1.4'
P P 0.1023 0.0942 'International Tables Vol C Tables 4.2.6.8 and 6.1.1.4'
Cl Cl 0.1484 0.1585 'International Tables Vol C Tables 4.2.6.8 and 6.1.1.4'
Rh Rh -1.1178 0.9187 'International Tables Vol C Tables 4.2.6.8 and 6.1.1.4'

loop_
_geom_angle_atom_site_label_1
_geom_angle_atom_site_label_2
_geom_angle_atom_site_label_3
_geom_angle
C3L Rh C4L 38.64(16)
C3L Rh P 94.63(12)
C4L Rh P 95.40(11)
C3L Rh C1L 96.89(16)
C4L Rh C1L 82.29(15)
P Rh C1L 158.06(12)
C3L Rh C2L 80.43(17)
C4L Rh C2L 88.21(16)
P Rh C2L 167.04(11)
C1L Rh C2L 34.80(16)
C3L Rh Cl 150.96(12)
C4L Rh Cl 169.95(11)
P Rh Cl 87.18(4)
C1L Rh Cl 91.68(11)
C2L Rh Cl 91.41(13)
O2 P O1 101.07(13)
O2 P N 99.41(15)
O1 P N 108.46(15)
O2 P Rh 112.11(10)
O1 P Rh 112.26(10)
N P Rh 121.07(12)
C2 O1 P 122.0(2)
C2' O2 P 112.7(2)
C2 C1 C9 118.1(3)
C2 C1 C1' 120.0(3)
C9 C1 C1' 121.9(3)
C1 C2 O1 119.5(3)
C1 C2 C3 122.9(3)
O1 C2 C3 117.4(3)
C4 C3 C2 119.3(3)
C3 C4 C10 120.7(3)
C6 C5 C10 121.6(4)
C5 C6 C7 119.7(4)
C8 C7 C6 120.9(4)
C7 C8 C9 120.7(3)
C8 C9 C10 118.3(3)
C8 C9 C1 122.6(3)
C10 C9 C1 119.0(3)
C5 C10 C4 121.9(3)
C5 C10 C9 118.6(3)
C4 C10 C9 119.5(3)
C2' C1' C9' 117.4(3)
C2' C1' C1 119.9(3)
C9' C1' C1 122.6(3)
C1' C2' O2 117.5(3)
C1' C2' C3' 124.6(3)
O2 C2' C3' 117.9(3)
C4' C3' C2' 117.9(3)
C3' C4' C10' 120.9(3)
C6' C5' C10' 121.4(4)
C5' C6' C7' 119.2(4)
C8' C7' C6' 120.7(4)
C7' C8' C9' 121.7(3)
C8' C9' C10' 118.1(3)
C8' C9' C1' 123.0(3)
C10' C9' C1' 118.7(3)
C5' C10' C4' 120.8(3)
C5' C10' C9' 118.9(3)
C4' C10' C9' 120.2(3)
C2L C1L C6L 125.5(4)
C2L C1L Rh 74.0(2)
C6L C1L Rh 105.5(3)
C1L C2L C7L 125.6(4)
C1L C2L Rh 71.2(2)
C7L C2L Rh 110.5(3)
C4L C3L C8L 126.6(4)
C4L C3L Rh 71.5(2)
C8L C3L Rh 110.3(3)
C3L C4L C5L 124.6(4)
C3L C4L Rh 69.8(2)
C5L C4L Rh 112.2(3)
C4L C5L C6L 113.6(3)
C1L C6L C5L 114.2(3)
C2L C7L C8L 111.7(3)
C3L C8L C7L 113.5(4)
C11 N C21 116.4(3)
C11 N P 119.3(2)
C21 N P 123.6(2)
N C11 C12 113.2(3)
N C11 C13 113.6(3)
C12 C11 C13 113.6(3)
C14 C13 C18 117.5(4)
C14 C13 C11 120.3(3)
C18 C13 C11 122.1(3)
C15 C14 C13 121.8(4)
C14 C15 C16 120.0(4)
C17 C16 C15 119.1(4)
C16 C17 C18 120.5(5)
C17 C18 C13 121.1(4)
N C21 C23 113.4(3)
N C21 C22 111.9(3)
C23 C21 C22 113.4(3)
C28 C23 C24 118.0(4)
C28 C23 C21 118.9(4)
C24 C23 C21 123.1(4)
C25 C24 C23 121.6(4)
C26 C25 C24 119.6(5)
C25 C26 C27 120.2(4)
C26 C27 C28 119.7(5)
C23 C28 C27 120.8(4)
Cl2S C1S Cl1S 112.9(4)

loop_
_geom_bond_atom_site_label_1
_geom_bond_atom_site_label_2
_geom_bond_distance
Rh C3L 2.111(4)
Rh C4L 2.133(4)
Rh P 2.2296(10)
Rh C1L 2.244(4)
Rh C2L 2.278(4)
Rh Cl 2.3831(10)
P O2 1.629(3)
P O1 1.636(3)
P N 1.650(3)
O1 C2 1.401(4)
O2 C2' 1.404(4)
C1 C2 1.375(5)
C1 C9 1.433(5)
C1 C1' 1.483(5)
C2 C3 1.405(5)
C3 C4 1.365(5)
C4 C10 1.417(5)
C5 C6 1.358(6)
C5 C10 1.419(5)
C6 C7 1.401(6)
C7 C8 1.370(5)
C8 C9 1.419(5)
C9 C10 1.426(5)
C1' C2' 1.374(5)
C1' C9' 1.436(5)
C2' C3' 1.409(5)
C3' C4' 1.365(5)
C4' C10' 1.420(5)
C5' C6' 1.369(6)
C5' C10' 1.419(5)
C6' C7' 1.416(6)
C7' C8' 1.356(5)
C8' C9' 1.413(5)
C9' C10' 1.423(5)
C1L C2L 1.353(6)
C1L C6L 1.510(6)
C2L C7L 1.513(7)
C3L C4L 1.404(6)
C3L C8L 1.520(6)
C4L C5L 1.533(5)
C5L C6L 1.535(6)
C7L C8L 1.527(7)
N C11 1.497(5)
N C21 1.507(5)
C11 C12 1.525(5)
C11 C13 1.526(5)
C13 C14 1.390(6)
C13 C18 1.392(6)
C14 C15 1.379(6)
C15 C16 1.393(6)
C16 C17 1.377(6)
C17 C18 1.390(6)
C21 C23 1.514(5)
C21 C22 1.532(5)
C23 C28 1.392(6)
C23 C24 1.399(5)
C24 C25 1.382(7)
C25 C26 1.386(8)
C26 C27 1.383(8)
C27 C28 1.401(7)
C1S Cl2S 1.734(7)
C1S Cl1S 1.763(8)

loop_
_geom_torsion_atom_site_label_1
_geom_torsion_atom_site_label_2
_geom_torsion_atom_site_label_3
_geom_torsion_atom_site_label_4
_geom_torsion
C3L Rh P O2 94.83(15)
C4L Rh P O2 133.62(15)
C1L Rh P O2 -143.6(3)
C2L Rh P O2 27.9(6)
Cl Rh P O2 -56.12(11)
C3L Rh P O1 -18.13(15)
C4L Rh P O1 20.66(15)
C1L Rh P O1 103.4(3)
C2L Rh P O1 -85.1(6)
Cl Rh P O1 -169.08(10)
C3L Rh P N -148.38(18)
C4L Rh P N -109.59(17)
C1L Rh P N -26.8(3)
C2L Rh P N 144.7(6)
Cl Rh P N 60.67(14)
O2 P O1 C2 31.5(3)
N P O1 C2 -72.5(3)
Rh P O1 C2 151.1(2)
O1 P O2 C2' 60.4(2)
N P O2 C2' 171.5(2)
Rh P O2 C2' -59.3(2)
C9 C1 C2 O1 177.9(3)
C1' C1 C2 O1 1.1(5)
C9 C1 C2 C3 -7.3(5)
C1' C1 C2 C3 175.8(3)
P O1 C2 C1 -68.4(4)
P O1 C2 C3 116.6(3)
C1 C2 C3 C4 2.6(5)
O1 C2 C3 C4 177.4(3)
C2 C3 C4 C10 2.6(5)
C10 C5 C6 C7 0.5(6)
C5 C6 C7 C8 -1.4(6)
C6 C7 C8 C9 0.2(6)
C7 C8 C9 C10 1.7(5)
C7 C8 C9 C1 180.0(3)
C2 C1 C9 C8 -171.4(3)
C1' C1 C9 C8 5.4(5)
C2 C1 C9 C10 6.9(5)
C1' C1 C9 C10 -176.3(3)
C6 C5 C10 C4 -177.4(4)
C6 C5 C10 C9 1.4(6)
C3 C4 C10 C5 175.9(4)
C3 C4 C10 C9 -2.8(5)
C8 C9 C10 C5 -2.4(5)
C1 C9 C10 C5 179.2(3)
C8 C9 C10 C4 176.4(3)
C1 C9 C10 C4 -2.0(5)
C2 C1 C1' C2' 53.0(5)
C9 C1 C1' C2' -123.7(4)
C2 C1 C1' C9' -123.5(4)
C9 C1 C1' C9' 59.8(5)
C9' C1' C2' O2 174.2(3)
C1 C1' C2' O2 -2.5(5)
C9' C1' C2' C3' -5.9(5)
C1 C1' C2' C3' 177.4(3)
P O2 C2' C1' -80.6(3)
P O2 C2' C3' 99.5(3)
C1' C2' C3' C4' 2.5(6)
O2 C2' C3' C4' -177.6(3)
C2' C3' C4' C10' 2.2(5)
C10' C5' C6' C7' -0.1(6)
C5' C6' C7' C8' 0.2(6)
C6' C7' C8' C9' -0.5(6)
C7' C8' C9' C10' 0.7(5)
C7' C8' C9' C1' 177.7(4)
C2' C1' C9' C8' -172.3(3)
C1 C1' C9' C8' 4.3(5)
C2' C1' C9' C10' 4.6(5)
C1 C1' C9' C10' -178.8(3)
C6' C5' C10' C4' -177.0(4)
C6' C5' C10' C9' 0.3(6)
C3' C4' C10' C5' 174.1(4)
C3' C4' C10' C9' -3.2(5)
C8' C9' C10' C5' -0.6(5)
C1' C9' C10' C5' -177.7(3)
C8' C9' C10' C4' 176.7(3)
C1' C9' C10' C4' -0.4(5)
C3L Rh C1L C2L -62.1(3)
C4L Rh C1L C2L -98.0(3)
P Rh C1L C2L 176.7(3)
Cl Rh C1L C2L 90.1(3)
C3L Rh C1L C6L 61.1(3)
C4L Rh C1L C6L 25.2(3)
P Rh C1L C6L -60.1(5)
C2L Rh C1L C6L 123.2(4)
Cl Rh C1L C6L -146.7(3)
C6L C1L C2L C7L 4.4(6)
Rh C1L C2L C7L 102.2(4)
C6L C1L C2L Rh -97.8(4)
C3L Rh C2L C1L 117.1(3)
C4L Rh C2L C1L 79.0(3)
P Rh C2L C1L -174.5(4)
Cl Rh C2L C1L -90.9(3)
C3L Rh C2L C7L -4.9(3)
C4L Rh C2L C7L -42.9(3)
P Rh C2L C7L 63.6(7)
C1L Rh C2L C7L -122.0(4)
Cl Rh C2L C7L 147.1(3)
P Rh C3L C4L 92.9(2)
C1L Rh C3L C4L -68.4(2)
C2L Rh C3L C4L -99.2(2)
Cl Rh C3L C4L -174.6(2)
C4L Rh C3L C8L 123.2(4)
P Rh C3L C8L -144.0(3)
C1L Rh C3L C8L 54.7(3)
C2L Rh C3L C8L 24.0(3)
Cl Rh C3L C8L -51.4(4)
C8L C3L C4L C5L 1.6(6)
Rh C3L C4L C5L 103.6(4)
C8L C3L C4L Rh -102.0(4)
P Rh C4L C3L -90.7(2)
C1L Rh C4L C3L 111.3(3)
C2L Rh C4L C3L 76.9(3)
Cl Rh C4L C3L 164.8(6)
C3L Rh C4L C5L -120.2(4)
P Rh C4L C5L 149.1(3)
C1L Rh C4L C5L -9.0(3)
C2L Rh C4L C5L -43.4(3)
Cl Rh C4L C5L 44.6(8)
C3L C4L C5L C6L -89.6(5)
Rh C4L C5L C6L -9.4(4)
C2L C1L C6L C5L 43.0(6)
Rh C1L C6L C5L -38.1(4)
C4L C5L C6L C1L 33.3(5)
C1L C2L C7L C8L -96.4(5)
Rh C2L C7L C8L -15.3(4)
C4L C3L C8L C7L 40.6(6)
Rh C3L C8L C7L -41.0(4)
C2L C7L C8L C3L 37.0(5)
O2 P N C11 169.2(3)
O1 P N C11 -85.7(3)
Rh P N C11 46.1(3)
O2 P N C21 -1.5(3)
O1 P N C21 103.6(3)
Rh P N C21 -124.6(3)
C21 N C11 C12 99.8(4)
P N C11 C12 -71.6(4)
C21 N C11 C13 -128.7(3)
P N C11 C13 60.0(4)
N C11 C13 C14 74.2(4)
C12 C11 C13 C14 -154.4(3)
N C11 C13 C18 -109.5(4)
C12 C11 C13 C18 21.9(5)
C18 C13 C14 C15 -1.0(6)
C11 C13 C14 C15 175.5(4)
C13 C14 C15 C16 0.3(6)
C14 C15 C16 C17 0.7(6)
C15 C16 C17 C18 -0.9(6)
C16 C17 C18 C13 0.2(6)
C14 C13 C18 C17 0.8(6)
C11 C13 C18 C17 -175.6(3)
C11 N C21 C23 77.5(4)
P N C21 C23 -111.6(3)
C11 N C21 C22 -52.4(4)
P N C21 C22 118.6(3)
N C21 C23 C28 101.9(4)
C22 C21 C23 C28 -129.0(4)
N C21 C23 C24 -80.7(4)
C22 C21 C23 C24 48.4(5)
C28 C23 C24 C25 -1.9(6)
C21 C23 C24 C25 -179.3(4)
C23 C24 C25 C26 4.3(7)
C24 C25 C26 C27 -4.1(7)
C25 C26 C27 C28 1.5(7)
C24 C23 C28 C27 -0.8(6)
C21 C23 C28 C27 176.8(4)
C26 C27 C28 C23 1.0(7)
